data_7100420
loop_
_publ_author_name
'Simon J. Lancaster'
'William Clegg'
'Ross W. Harrington'
'Simon Humphrey'
'Andrew J. Mountford'

_publ_section_title
;
New Titanium and Zirconium Complexes with M-NH2 bonds
formed by Facile Deprotonation of H3N*B(C6F5)3
;
_journal_name_full 'Chemical Communications'
_journal_paper_doi 10.1039/b500407a
_journal_year 2005
_chemical_formula_moiety 'C26 H27 B F15 N5 Zr'
_chemical_formula_sum 'C26 H27 B F15 N5 Zr'
_chemical_formula_weight 796.56
_space_group_IT_number 29
_symmetry_cell_setting orthorhombic
_symmetry_space_group_name_Hall 'P 2c -2ac'
_symmetry_space_group_name_H-M 'P c a 21'
_cell_angle_alpha 90.00
_cell_angle_beta 90.00
_cell_angle_gamma 90.00
_cell_formula_units_Z 4
_cell_length_a 10.7826(18)
_cell_length_b 16.140(3)
_cell_length_c 17.502(3)
_cell_measurement_temperature 120(2)
_cell_volume 3045.9(9)
_diffrn_ambient_temperature 120(2)
_exptl_crystal_density_diffrn 1.737
_cod_database_code 7100420

loop_
_symmetry_equiv_pos_as_xyz
'x, y, z'
'-x, -y, z+1/2'
'x+1/2, -y, z'
'-x+1/2, y, z+1/2'

loop_
_atom_site_label
_atom_site_type_symbol
_atom_site_fract_x
_atom_site_fract_y
_atom_site_fract_z
_atom_site_U_iso_or_equiv
_atom_site_adp_type
_atom_site_occupancy
_atom_site_symmetry_multiplicity
_atom_site_calc_flag
_atom_site_refinement_flags
_atom_site_disorder_assembly
_atom_site_disorder_group
Zr1 Zr 0.76859(3) 0.25922(2) 0.57154(3) 0.01239(10) Uani 1 1 d . . .
B1 B 0.4649(4) 0.2217(3) 0.6394(3) 0.0166(8) Uani 1 1 d . . .
N1 N 0.6071(3) 0.1965(2) 0.6415(2) 0.0184(7) Uani 1 1 d . . .
H1A H 0.627(4) 0.192(3) 0.694(4) 0.031(13) Uiso 1 1 d . . .
H1B H 0.619(6) 0.144(4) 0.624(4) 0.056(19) Uiso 1 1 d . . .
N2 N 0.7590(3) 0.1660(2) 0.4934(2) 0.0266(8) Uani 1 1 d . . .
N3 N 0.8822(3) 0.2469(2) 0.6633(2) 0.0267(8) Uani 1 1 d . . .
N4 N 0.6938(3) 0.3725(2) 0.5486(2) 0.0251(8) Uani 1 1 d . . .
N5 N 0.9397(3) 0.3081(2) 0.4938(2) 0.0272(8) Uani 1 1 d . . .
H5 H 0.905(5) 0.324(4) 0.445(4) 0.055(19) Uiso 1 1 d . . .
F2 F 0.5028(2) 0.16072(15) 0.79156(15) 0.0255(5) Uani 1 1 d . . .
F3 F 0.3821(3) 0.04129(18) 0.86549(17) 0.0383(7) Uani 1 1 d . . .
F4 F 0.1877(3) -0.03847(16) 0.79697(19) 0.0396(7) Uani 1 1 d . . .
F5 F 0.1149(2) 0.00777(16) 0.65488(18) 0.0341(7) Uani 1 1 d . . .
F6 F 0.2317(2) 0.12654(14) 0.5803(2) 0.0287(6) Uani 1 1 d . . .
F8 F 0.4746(2) 0.09147(14) 0.52818(15) 0.0248(5) Uani 1 1 d . . .
F9 F 0.4153(2) 0.09705(17) 0.38086(16) 0.0317(6) Uani 1 1 d . . .
F10 F 0.3373(2) 0.24202(16) 0.31575(17) 0.0327(6) Uani 1 1 d . . .
F11 F 0.3316(2) 0.38294(17) 0.40242(17) 0.0329(6) Uani 1 1 d . . .
F12 F 0.3910(2) 0.38005(14) 0.54820(14) 0.0237(5) Uani 1 1 d . . .
F14 F 0.22938(19) 0.30445(15) 0.64667(15) 0.0233(5) Uani 1 1 d . . .
F15 F 0.1656(2) 0.43567(15) 0.73079(16) 0.0281(6) Uani 1 1 d . . .
F16 F 0.3339(2) 0.50808(15) 0.82580(17) 0.0343(6) Uani 1 1 d . . .
F17 F 0.5640(2) 0.43988(17) 0.84042(16) 0.0322(6) Uani 1 1 d . . .
F18 F 0.6319(2) 0.31264(15) 0.75524(15) 0.0263(5) Uani 1 1 d . . .
C1 C 0.3804(3) 0.1478(2) 0.6798(2) 0.0176(7) Uani 1 1 d . . .
C2 C 0.4093(3) 0.1224(3) 0.7531(3) 0.0206(9) Uani 1 1 d . . .
C3 C 0.3473(4) 0.0610(3) 0.7937(3) 0.0267(9) Uani 1 1 d . . .
C4 C 0.2492(4) 0.0216(3) 0.7601(3) 0.0278(10) Uani 1 1 d . . .
C5 C 0.2130(4) 0.0450(2) 0.6883(3) 0.0246(9) Uani 1 1 d . . .
C6 C 0.2777(3) 0.1070(2) 0.6496(3) 0.0225(8) Uani 1 1 d . . .
C7 C 0.4320(3) 0.2341(2) 0.5482(2) 0.0179(7) Uani 1 1 d . . .
C8 C 0.4382(3) 0.1660(2) 0.4993(3) 0.0192(8) Uani 1 1 d . . .
C9 C 0.4084(4) 0.1665(3) 0.4233(3) 0.0231(8) Uani 1 1 d . . .
C10 C 0.3701(4) 0.2396(3) 0.3899(3) 0.0244(9) Uani 1 1 d . . .
C11 C 0.3663(4) 0.3108(3) 0.4339(3) 0.0229(9) Uani 1 1 d . . .
C12 C 0.3977(3) 0.3061(2) 0.5108(3) 0.0207(8) Uani 1 1 d . . .
C13 C 0.4361(3) 0.3043(2) 0.6924(2) 0.0183(8) Uani 1 1 d . . .
C14 C 0.3173(3) 0.3381(2) 0.6925(2) 0.0190(8) Uani 1 1 d . . .
C15 C 0.2822(4) 0.4055(2) 0.7351(3) 0.0217(8) Uani 1 1 d . . .
C16 C 0.3645(4) 0.4417(3) 0.7838(3) 0.0243(9) Uani 1 1 d . . .
C17 C 0.4826(4) 0.4083(3) 0.7904(3) 0.0239(8) Uani 1 1 d . . .
C18 C 0.5139(3) 0.3415(2) 0.7450(2) 0.0199(8) Uani 1 1 d . . .
C19 C 0.7306(4) 0.1810(3) 0.4137(3) 0.0309(10) Uani 1 1 d . . .
H19A H 0.8054 0.1726 0.3828 0.046 Uiso 1 1 calc R . .
H19B H 0.7014 0.2381 0.4074 0.046 Uiso 1 1 calc R . .
H19C H 0.6658 0.1425 0.3969 0.046 Uiso 1 1 calc R . .
C20 C 0.7895(5) 0.0790(3) 0.5062(3) 0.0398(12) Uani 1 1 d . . .
H20A H 0.7177 0.0445 0.4931 0.060 Uiso 1 1 calc R . .
H20B H 0.8111 0.0706 0.5600 0.060 Uiso 1 1 calc R . .
H20C H 0.8601 0.0634 0.4739 0.060 Uiso 1 1 calc R . .
C21 C 0.9299(6) 0.1681(3) 0.6907(4) 0.0503(15) Uani 1 1 d . . .
H21A H 1.0194 0.1728 0.6995 0.076 Uiso 1 1 calc R . .
H21B H 0.9141 0.1250 0.6525 0.076 Uiso 1 1 calc R . .
H21C H 0.8885 0.1535 0.7387 0.076 Uiso 1 1 calc R . .
C22 C 0.9137(4) 0.3137(3) 0.7163(3) 0.0353(11) Uani 1 1 d . . .
H22A H 0.8764 0.3023 0.7663 0.053 Uiso 1 1 calc R . .
H22B H 0.8819 0.3663 0.6966 0.053 Uiso 1 1 calc R . .
H22C H 1.0041 0.3171 0.7217 0.053 Uiso 1 1 calc R . .
C23 C 0.6708(4) 0.4074(3) 0.4730(3) 0.0299(10) Uani 1 1 d . . .
H23A H 0.5861 0.4293 0.4708 0.045 Uiso 1 1 calc R . .
H23B H 0.6810 0.3641 0.4342 0.045 Uiso 1 1 calc R . .
H23C H 0.7299 0.4523 0.4633 0.045 Uiso 1 1 calc R . .
C24 C 0.6811(4) 0.4361(3) 0.6063(3) 0.0274(9) Uani 1 1 d . . .
H24A H 0.7403 0.4809 0.5960 0.041 Uiso 1 1 calc R . .
H24B H 0.6980 0.4123 0.6567 0.041 Uiso 1 1 calc R . .
H24C H 0.5965 0.4583 0.6052 0.041 Uiso 1 1 calc R . .
C25 C 0.9984(4) 0.3853(3) 0.5221(3) 0.0350(11) Uani 1 1 d . . .
H25A H 1.0308 0.3762 0.5737 0.053 Uiso 1 1 calc R . .
H25B H 0.9366 0.4299 0.5232 0.053 Uiso 1 1 calc R . .
H25C H 1.0666 0.4010 0.4880 0.053 Uiso 1 1 calc R . .
C26 C 1.0359(4) 0.2444(3) 0.4810(4) 0.0392(12) Uani 1 1 d . . .
H26A H 1.0979 0.2656 0.4450 0.059 Uiso 1 1 calc R . .
H26B H 0.9975 0.1944 0.4598 0.059 Uiso 1 1 calc R . .
H26C H 1.0762 0.2309 0.5296 0.059 Uiso 1 1 calc R . .

loop_
_atom_site_aniso_label
_atom_site_aniso_U_11
_atom_site_aniso_U_22
_atom_site_aniso_U_33
_atom_site_aniso_U_23
_atom_site_aniso_U_13
_atom_site_aniso_U_12
Zr1 0.01281(15) 0.00964(18) 0.01471(19) 0.0002(3) 0.0007(2) -0.00087(13)
B1 0.0172(17) 0.014(2) 0.019(2) 0.0021(17) 0.0017(16) -0.0008(14)
N1 0.0195(15) 0.0179(18) 0.0178(18) -0.0002(14) 0.0005(13) 0.0008(11)
N2 0.0317(18) 0.0214(18) 0.027(2) -0.0035(15) 0.0055(15) -0.0036(14)
N3 0.0210(15) 0.032(2) 0.028(2) 0.0015(16) -0.0010(14) -0.0009(14)
N4 0.0274(15) 0.0161(17) 0.032(2) 0.0052(14) -0.0005(14) -0.0006(12)
N5 0.0239(17) 0.030(2) 0.028(2) 0.0005(17) -0.0008(15) -0.0032(13)
F2 0.0261(11) 0.0281(13) 0.0223(13) 0.0047(11) -0.0029(10) -0.0015(9)
F3 0.0474(15) 0.0386(17) 0.0288(16) 0.0179(13) 0.0021(13) 0.0003(12)
F4 0.0485(15) 0.0217(13) 0.049(2) 0.0095(13) 0.0163(14) -0.0089(11)
F5 0.0295(12) 0.0252(13) 0.0477(19) -0.0068(13) 0.0047(12) -0.0130(10)
F6 0.0247(9) 0.0295(11) 0.0320(16) 0.0034(13) -0.0037(12) -0.0074(8)
F8 0.0313(12) 0.0161(12) 0.0269(14) 0.0002(10) -0.0026(10) 0.0025(9)
F9 0.0397(14) 0.0296(15) 0.0258(15) -0.0133(12) -0.0035(12) 0.0015(11)
F10 0.0369(15) 0.0427(15) 0.0186(13) 0.0002(12) -0.0061(10) 0.0019(11)
F11 0.0403(14) 0.0281(14) 0.0303(16) 0.0077(12) -0.0065(12) 0.0076(11)
F12 0.0332(11) 0.0159(12) 0.0220(13) -0.0003(9) 0.0004(9) 0.0023(9)
F14 0.0178(10) 0.0243(12) 0.0279(14) -0.0029(10) -0.0032(10) -0.0012(9)
F15 0.0244(11) 0.0260(13) 0.0339(16) -0.0008(11) 0.0042(10) 0.0067(9)
F16 0.0428(14) 0.0263(13) 0.0339(16) -0.0164(13) 0.0113(12) -0.0006(11)
F17 0.0359(14) 0.0354(14) 0.0254(15) -0.0090(11) -0.0047(11) -0.0115(11)
F18 0.0199(10) 0.0302(13) 0.0288(15) -0.0006(11) -0.0055(10) 0.0002(9)
C1 0.0183(15) 0.0124(17) 0.022(2) -0.0003(16) 0.0036(15) 0.0005(13)
C2 0.0184(16) 0.017(2) 0.026(2) -0.0011(18) 0.0011(15) 0.0018(14)
C3 0.035(2) 0.019(2) 0.026(2) 0.0071(18) 0.0069(18) 0.0021(16)
C4 0.030(2) 0.017(2) 0.036(3) 0.0010(18) 0.0120(18) -0.0003(15)
C5 0.0262(19) 0.0138(18) 0.034(3) -0.0026(17) 0.0056(17) -0.0029(14)
C6 0.0225(17) 0.0188(19) 0.026(2) 0.0004(16) 0.0009(17) 0.0014(14)
C7 0.0168(14) 0.0187(18) 0.0181(19) -0.0001(15) 0.0005(13) -0.0016(13)
C8 0.0187(16) 0.0158(19) 0.023(2) 0.0008(16) 0.0001(15) 0.0016(13)
C9 0.0254(18) 0.022(2) 0.022(2) -0.0067(18) 0.0004(16) -0.0015(15)
C10 0.0227(17) 0.029(2) 0.022(2) 0.0012(18) -0.0014(15) -0.0005(15)
C11 0.0207(17) 0.023(2) 0.025(2) 0.0041(17) 0.0024(16) 0.0021(15)
C12 0.0185(16) 0.019(2) 0.024(2) 0.0006(16) 0.0021(15) -0.0007(13)
C13 0.0167(16) 0.0175(19) 0.021(2) 0.0013(15) 0.0030(15) -0.0001(13)
C14 0.0230(17) 0.0177(19) 0.016(2) -0.0012(16) 0.0021(15) -0.0044(14)
C15 0.0225(18) 0.0175(19) 0.025(2) 0.0017(16) 0.0065(16) 0.0030(14)
C16 0.032(2) 0.0163(19) 0.025(2) -0.0035(17) 0.0059(17) -0.0007(15)
C17 0.0268(18) 0.026(2) 0.019(2) -0.0024(18) -0.0004(16) -0.0089(15)
C18 0.0175(16) 0.020(2) 0.022(2) 0.0031(17) 0.0002(15) -0.0015(13)
C19 0.034(2) 0.031(2) 0.028(2) -0.0041(19) 0.0030(19) 0.0024(18)
C20 0.053(3) 0.030(3) 0.036(3) -0.002(2) -0.003(2) -0.006(2)
C21 0.060(3) 0.038(3) 0.053(4) 0.003(3) -0.026(3) -0.003(2)
C22 0.029(2) 0.038(3) 0.039(3) -0.005(2) -0.007(2) 0.0042(18)
C23 0.035(2) 0.027(2) 0.028(2) 0.001(2) 0.0001(19) 0.0007(17)
C24 0.030(2) 0.026(2) 0.027(2) 0.0026(18) 0.0033(18) -0.0007(16)
C25 0.029(2) 0.029(2) 0.047(3) 0.006(2) 0.000(2) -0.0130(18)
C26 0.027(2) 0.043(3) 0.048(3) -0.007(3) 0.008(2) -0.0015(19)

loop_
_geom_bond_atom_site_label_1
_geom_bond_atom_site_label_2
_geom_bond_distance
_geom_bond_site_symmetry_2
_geom_bond_publ_flag
Zr1 N3 2.030(4) . ?
Zr1 N2 2.035(4) . ?
Zr1 N4 2.039(3) . ?
Zr1 N1 2.356(3) . ?
Zr1 N5 2.424(4) . ?
B1 N1 1.587(5) . ?
B1 C7 1.648(6) . ?
B1 C13 1.653(6) . ?
B1 C1 1.660(6) . ?
N1 F18 2.747(5) . y
N1 F2 2.916(4) . y
N1 F8 2.975(4) . y
N1 H1A 0.95(6) . ?
N1 H1B 0.91(7) . ?
N2 C19 1.450(6) . ?
N2 C20 1.460(6) . ?
N3 C21 1.453(6) . ?
N3 C22 1.463(6) . ?
N4 C24 1.447(6) . ?
N4 C23 1.459(6) . ?
N5 C26 1.478(6) . ?
N5 C25 1.484(6) . ?
N5 H5 0.96(7) . ?
F2 C2 1.361(5) . ?
F2 H1A 2.22(5) . y
F3 C3 1.349(6) . ?
F4 C4 1.341(5) . ?
F5 C5 1.350(5) . ?
F6 C6 1.349(6) . ?
F8 C8 1.363(4) . ?
F8 H1B 2.44(7) . y
F9 C9 1.348(5) . ?
F10 C10 1.346(5) . ?
F11 C11 1.341(5) . ?
F12 C12 1.364(5) . ?
F14 C14 1.355(4) . ?
F15 C15 1.350(4) . ?
F16 C16 1.340(5) . ?
F17 C17 1.340(5) . ?
F18 C18 1.367(4) . ?
F18 C24 3.324(5) . y
F18 H1A 2.22(5) . y
F18 H24B 2.464 . y
C1 C2 1.382(6) . ?
C1 C6 1.391(5) . ?
C2 C3 1.391(6) . ?
C3 C4 1.367(6) . ?
C4 C5 1.369(7) . ?
C5 C6 1.395(6) . ?
C7 C12 1.383(6) . ?
C7 C8 1.394(6) . ?
C8 C9 1.368(6) . ?
C9 C10 1.379(6) . ?
C10 C11 1.384(6) . ?
C11 C12 1.390(6) . ?
C13 C18 1.382(6) . ?
C13 C14 1.392(5) . ?
C14 C15 1.373(5) . ?
C15 C16 1.362(6) . ?
C16 C17 1.387(6) . ?
C17 C18 1.382(6) . ?
C19 H19A 0.9800 . ?
C19 H19B 0.9800 . ?
C19 H19C 0.9800 . ?
C20 H20A 0.9800 . ?
C20 H20B 0.9800 . ?
C20 H20C 0.9800 . ?
C21 H21A 0.9800 . ?
C21 H21B 0.9800 . ?
C21 H21C 0.9800 . ?
C22 H22A 0.9800 . ?
C22 H22B 0.9800 . ?
C22 H22C 0.9800 . ?
C23 H23A 0.9800 . ?
C23 H23B 0.9800 . ?
C23 H23C 0.9800 . ?
C24 H24A 0.9800 . ?
C24 H24B 0.9800 . ?
C24 H24C 0.9800 . ?
C25 H25A 0.9800 . ?
C25 H25B 0.9800 . ?
C25 H25C 0.9800 . ?
C26 H26A 0.9800 . ?
C26 H26B 0.9800 . ?
C26 H26C 0.9800 . ?
